data_2220382
loop_
_publ_author_name
'Itazaki, Masumi'
'Kamitani, Masahiro'
'Nakazawa, Hiroshi'

_publ_section_title
;
 Carbonyl(\h^5^-cyclopentadienyl)(pyridine)(triethylstannyl)iron(II)
;
_journal_issue 12
_journal_name_full 'Acta Crystallographica Section E'
_journal_page_first m1578
_journal_paper_doi 10.1107/S1600536808037781
_journal_volume 64
_journal_year 2008
_chemical_formula_iupac '[Fe Sn (C2 H5)3 (C5 H5) (C5 H5 N) (CO)]'
_chemical_formula_moiety 'C17 H25 Fe N O Sn'
_chemical_formula_sum 'C17 H25 Fe N O Sn'
_chemical_formula_weight 433.92
_chemical_name_systematic
;
Carbonyl(\h^5^-cyclopentadienyl)(pyridine)(triethylstannyl)iron(II)
;
_space_group_IT_number 14
_symmetry_cell_setting monoclinic
_symmetry_space_group_name_Hall '-P 2ybc'
_symmetry_space_group_name_H-M 'P 1 21/c 1'
_audit_creation_method SHELXL-97
_cell_angle_alpha 90.00
_cell_angle_beta 96.783(5)
_cell_angle_gamma 90.00
_cell_formula_units_Z 4
_cell_length_a 15.038(4)
_cell_length_b 7.8271(19)
_cell_length_c 15.717(4)
_cell_measurement_reflns_used 4766
_cell_measurement_temperature 200(2)
_cell_measurement_theta_max 27.484
_cell_measurement_theta_min 4.092
_cell_volume 1837.0(8)
_computing_cell_refinement 'CrystalClear (Rigaku, 2001)'
_computing_data_collection 'CrystalClear (Rigaku, 2001)'
_computing_data_reduction 'CrystalClear (Rigaku, 2001)'
_computing_molecular_graphics 'ORTEP-3 for Windows (Farrugia, 1997)'
_computing_publication_material 'SHELXL97 (Sheldrick, 2008)'
_computing_structure_refinement 'SHELXL97 (Sheldrick, 2008)'
_computing_structure_solution 'SHELXS97 (Sheldrick, 2008)'
_diffrn_detector_area_resol_mean 14.6199
_diffrn_measured_fraction_theta_full 0.990
_diffrn_measured_fraction_theta_max 0.990
_diffrn_measurement_device_type 'Rigaku/MSC Mercury CCD'
_diffrn_measurement_method \w
_diffrn_radiation_type MoK\a
_diffrn_radiation_wavelength 0.71070
_diffrn_reflns_av_R_equivalents 0.0688
_diffrn_reflns_limit_h_max 18
_diffrn_reflns_limit_h_min -19
_diffrn_reflns_limit_k_max 8
_diffrn_reflns_limit_k_min -10
_diffrn_reflns_limit_l_max 19
_diffrn_reflns_limit_l_min -20
_diffrn_reflns_number 17586
_diffrn_reflns_theta_full 27.48
_diffrn_reflns_theta_max 27.48
_diffrn_reflns_theta_min 4.09
_exptl_absorpt_coefficient_mu 2.148
_exptl_absorpt_correction_T_max 0.9583
_exptl_absorpt_correction_T_min 0.7677
_exptl_absorpt_correction_type multi-scan
_exptl_absorpt_process_details '(Jacobson, 1998)'
_exptl_crystal_colour red
_exptl_crystal_density_diffrn 1.569
_exptl_crystal_density_method 'not measured'
_exptl_crystal_description platelet
_exptl_crystal_F_000 872
_exptl_crystal_size_max 0.13
_exptl_crystal_size_mid 0.13
_exptl_crystal_size_min 0.02
_refine_diff_density_max 0.543
_refine_diff_density_min -0.495
_refine_ls_extinction_method none
_refine_ls_goodness_of_fit_ref 1.065
_refine_ls_hydrogen_treatment constr
_refine_ls_matrix_type full
_refine_ls_number_parameters 193
_refine_ls_number_reflns 4174
_refine_ls_number_restraints 3
_refine_ls_restrained_S_all 1.064
_refine_ls_R_factor_all 0.1171
_refine_ls_R_factor_gt 0.0875
_refine_ls_shift/su_max 0.000
_refine_ls_shift/su_mean 0.000
_refine_ls_structure_factor_coef Fsqd
_refine_ls_weighting_details 'w=1/[\s^2^(Fo^2^)+25.1156P] where P=(Fo^2^+2Fc^2^)/3'
_refine_ls_weighting_scheme calc
_refine_ls_wR_factor_gt 0.1273
_refine_ls_wR_factor_ref 0.1376
_reflns_number_gt 3439
_reflns_number_total 4174
_reflns_threshold_expression I>2\s(I)
_cod_data_source_file wm2203.cif
_cod_data_source_block I
_cod_original_cell_volume 1837.1(8)
_cod_original_sg_symbol_H-M 'P 21/c'
_cod_database_code 2220382
_cod_database_fobs_code 2220382

loop_
_symmetry_equiv_pos_as_xyz
'x, y, z'
'-x, y+1/2, -z+1/2'
'-x, -y, -z'
'x, -y-1/2, z-1/2'

loop_
_atom_site_type_symbol
_atom_site_label
_atom_site_fract_x
_atom_site_fract_y
_atom_site_fract_z
_atom_site_U_iso_or_equiv
_atom_site_adp_type
_atom_site_calc_flag
_atom_site_refinement_flags
_atom_site_occupancy
Fe Fe1 0.17373(7) 0.08483(15) 0.47425(7) 0.0262(3) Uani d . 1
C C1 0.2299(11) -0.1470(15) 0.5222(7) 0.078(4) Uani d U 1
H H1A 0.2698 -0.2160 0.4944 0.093 Uiso calc R 1
C C2 0.1358(12) -0.1582(16) 0.5128(7) 0.086(4) Uani d U 1
H H2A 0.1004 -0.2352 0.4764 0.103 Uiso calc R 1
C C3 0.1044(7) -0.0394(19) 0.5652(7) 0.070(3) Uani d U 1
H H3A 0.0433 -0.0214 0.5725 0.084 Uiso calc R 1
C C4 0.1768(8) 0.0509(14) 0.6059(6) 0.052(3) Uani d . 1
H H4A 0.1738 0.1426 0.6451 0.062 Uiso calc R 1
C C5 0.2532(7) -0.0163(15) 0.5796(6) 0.054(3) Uani d . 1
H H5A 0.3125 0.0210 0.5978 0.065 Uiso calc R 1
N N1 0.1412(4) 0.0387(8) 0.3504(4) 0.0274(14) Uani d . 1
C C6 0.1798(6) -0.0873(12) 0.3099(5) 0.040(2) Uani d . 1
H H6A 0.2255 -0.1524 0.3419 0.048 Uiso calc R 1
C C7 0.1574(7) -0.1279(13) 0.2252(6) 0.049(2) Uani d . 1
H H7A 0.1872 -0.2181 0.1996 0.059 Uiso calc R 1
C C8 0.0916(7) -0.0367(13) 0.1782(5) 0.045(2) Uani d . 1
H H8A 0.0745 -0.0626 0.1195 0.054 Uiso calc R 1
C C9 0.0508(6) 0.0922(13) 0.2171(5) 0.042(2) Uani d . 1
H H9A 0.0048 0.1577 0.1858 0.050 Uiso calc R 1
C C10 0.0771(6) 0.1266(11) 0.3024(5) 0.0334(19) Uani d . 1
H H10A 0.0483 0.2173 0.3285 0.040 Uiso calc R 1
C C11 0.1287(6) 0.2880(12) 0.4731(5) 0.035(2) Uani d . 1
O O1 0.0971(5) 0.4230(9) 0.4738(4) 0.0531(18) Uani d . 1
Sn Sn1 0.31362(4) 0.23728(8) 0.43713(3) 0.03269(17) Uani d . 1
C C12 0.3938(8) 0.3606(18) 0.5443(7) 0.072(4) Uani d . 1
H H12A 0.4362 0.2750 0.5719 0.086 Uiso calc R 1
H H12B 0.4297 0.4514 0.5209 0.086 Uiso calc R 1
C C13 0.3452(9) 0.4377(17) 0.6116(8) 0.083(4) Uani d . 1
H H13A 0.2973 0.5118 0.5848 0.107 Uiso calc R 1
H H13B 0.3870 0.5054 0.6506 0.107 Uiso calc R 1
H H13C 0.3193 0.3470 0.6438 0.107 Uiso calc R 1
C C14 0.4046(8) 0.0648(16) 0.3820(8) 0.071(3) Uani d . 1
H H14A 0.4156 -0.0345 0.4208 0.086 Uiso calc R 1
H H14B 0.3739 0.0217 0.3270 0.086 Uiso calc R 1
C C15 0.4914(9) 0.134(2) 0.3659(11) 0.108(5) Uani d . 1
H H15A 0.4826 0.2192 0.3202 0.141 Uiso calc R 1
H H15B 0.5291 0.0410 0.3485 0.141 Uiso calc R 1
H H15C 0.5206 0.1871 0.4183 0.141 Uiso calc R 1
C C16 0.2821(7) 0.4348(14) 0.3418(7) 0.061(3) Uani d . 1
H H16A 0.2572 0.3782 0.2878 0.073 Uiso calc R 1
H H16B 0.2338 0.5063 0.3608 0.073 Uiso calc R 1
C C17 0.3541(8) 0.5497(17) 0.3217(8) 0.081(4) Uani d . 1
H H17A 0.3804 0.6069 0.3742 0.105 Uiso calc R 1
H H17B 0.3295 0.6355 0.2800 0.105 Uiso calc R 1
H H17C 0.4004 0.4833 0.2975 0.105 Uiso calc R 1

loop_
_atom_site_aniso_label
_atom_site_aniso_U_11
_atom_site_aniso_U_22
_atom_site_aniso_U_33
_atom_site_aniso_U_12
_atom_site_aniso_U_13
_atom_site_aniso_U_23
Fe1 0.0280(6) 0.0289(6) 0.0216(5) -0.0011(5) 0.0021(4) 0.0025(5)
C1 0.136(9) 0.048(7) 0.053(7) 0.046(7) 0.027(7) 0.031(6)
C2 0.150(10) 0.053(7) 0.044(6) -0.052(8) -0.029(7) 0.025(5)
C3 0.039(5) 0.113(10) 0.055(6) -0.010(6) 0.000(5) 0.053(6)
C4 0.075(8) 0.053(6) 0.030(5) 0.013(6) 0.012(5) 0.014(4)
C5 0.038(5) 0.075(8) 0.046(6) -0.001(5) -0.006(4) 0.034(6)
N1 0.029(3) 0.026(4) 0.028(3) 0.000(3) 0.009(3) 0.000(3)
C6 0.043(5) 0.040(5) 0.037(4) 0.007(4) 0.002(4) -0.009(4)
C7 0.058(6) 0.048(6) 0.043(5) -0.004(5) 0.006(5) -0.018(4)
C8 0.057(6) 0.051(6) 0.027(4) -0.017(5) 0.007(4) -0.007(4)
C9 0.044(5) 0.051(6) 0.028(4) -0.002(5) -0.004(4) 0.000(4)
C10 0.037(5) 0.033(5) 0.029(4) 0.004(4) 0.002(3) 0.002(3)
C11 0.035(4) 0.046(6) 0.023(4) 0.004(4) -0.001(3) -0.004(4)
O1 0.066(5) 0.039(4) 0.052(4) 0.020(4) -0.001(3) -0.010(3)
Sn1 0.0279(3) 0.0395(3) 0.0304(3) -0.0058(3) 0.00236(19) 0.0041(3)
C12 0.061(7) 0.095(10) 0.056(7) -0.042(7) -0.004(5) -0.002(7)
C13 0.107(11) 0.073(9) 0.067(8) -0.018(8) 0.003(7) -0.019(7)
C14 0.060(7) 0.066(8) 0.094(9) 0.004(6) 0.031(6) 0.000(7)
C15 0.066(9) 0.121(14) 0.148(14) 0.026(9) 0.051(9) 0.016(11)
C16 0.059(7) 0.052(7) 0.069(7) -0.015(6) 0.000(5) 0.029(6)
C17 0.068(8) 0.081(9) 0.095(9) 0.000(7) 0.019(7) 0.046(8)

loop_
_atom_type_symbol
_atom_type_description
_atom_type_scat_dispersion_real
_atom_type_scat_dispersion_imag
_atom_type_scat_source
C C 0.0033 0.0016 'International Tables Vol C Tables 4.2.6.8 and 6.1.1.4'
H H 0.0000 0.0000 'International Tables Vol C Tables 4.2.6.8 and 6.1.1.4'
Fe Fe 0.3463 0.8444 'International Tables Vol C Tables 4.2.6.8 and 6.1.1.4'
Sn Sn -0.6537 1.4246 'International Tables Vol C Tables 4.2.6.8 and 6.1.1.4'
N N 0.0061 0.0033 'International Tables Vol C Tables 4.2.6.8 and 6.1.1.4'
O O 0.0106 0.0060 'International Tables Vol C Tables 4.2.6.8 and 6.1.1.4'

loop_
_geom_angle_atom_site_label_1
_geom_angle_atom_site_label_2
_geom_angle_atom_site_label_3
_geom_angle
C11 Fe1 N1 96.1(3)
C11 Fe1 C5 123.1(4)
N1 Fe1 C5 139.8(4)
C11 Fe1 C4 95.2(4)
N1 Fe1 C4 157.9(4)
C5 Fe1 C4 38.5(4)
C11 Fe1 C2 136.0(6)
N1 Fe1 C2 94.3(4)
C5 Fe1 C2 64.8(5)
C4 Fe1 C2 64.6(4)
C11 Fe1 C1 159.7(4)
N1 Fe1 C1 103.7(4)
C5 Fe1 C1 38.5(5)
C4 Fe1 C1 64.7(4)
C2 Fe1 C1 39.2(5)
C11 Fe1 C3 102.0(5)
N1 Fe1 C3 119.9(4)
C5 Fe1 C3 64.4(4)
C4 Fe1 C3 38.8(4)
C2 Fe1 C3 37.9(5)
C1 Fe1 C3 64.4(5)
C11 Fe1 Sn1 84.2(3)
N1 Fe1 Sn1 88.59(19)
C5 Fe1 Sn1 87.0(3)
C4 Fe1 Sn1 111.5(3)
C2 Fe1 Sn1 138.8(5)
C1 Fe1 Sn1 100.3(4)
C3 Fe1 Sn1 149.5(3)
C5 C1 C2 106.8(11)
C5 C1 Fe1 69.8(6)
C2 C1 Fe1 70.1(6)
C5 C1 H1A 126.6
C2 C1 H1A 126.6
Fe1 C1 H1A 125.0
C3 C2 C1 108.1(11)
C3 C2 Fe1 71.4(7)
C1 C2 Fe1 70.7(6)
C3 C2 H2A 126.0
C1 C2 H2A 126.0
Fe1 C2 H2A 123.6
C2 C3 C4 108.5(11)
C2 C3 Fe1 70.8(6)
C4 C3 Fe1 69.8(6)
C2 C3 H3A 125.7
C4 C3 H3A 125.7
Fe1 C3 H3A 125.3
C5 C4 C3 107.7(10)
C5 C4 Fe1 70.7(5)
C3 C4 Fe1 71.5(6)
C5 C4 H4A 126.2
C3 C4 H4A 126.2
Fe1 C4 H4A 123.4
C4 C5 C1 109.0(10)
C4 C5 Fe1 70.8(5)
C1 C5 Fe1 71.6(6)
C4 C5 H5A 125.5
C1 C5 H5A 125.5
Fe1 C5 H5A 123.6
C10 N1 C6 115.6(7)
C10 N1 Fe1 122.4(5)
C6 N1 Fe1 121.9(5)
N1 C6 C7 124.0(9)
N1 C6 H6A 118.0
C7 C6 H6A 118.0
C8 C7 C6 118.9(9)
C8 C7 H7A 120.6
C6 C7 H7A 120.6
C9 C8 C7 118.8(8)
C9 C8 H8A 120.6
C7 C8 H8A 120.6
C8 C9 C10 119.2(9)
C8 C9 H9A 120.4
C10 C9 H9A 120.4
N1 C10 C9 123.5(8)
N1 C10 H10A 118.3
C9 C10 H10A 118.3
O1 C11 Fe1 178.3(8)
C16 Sn1 C14 105.3(5)
C16 Sn1 C12 105.9(5)
C14 Sn1 C12 105.5(5)
C16 Sn1 Fe1 111.9(3)
C14 Sn1 Fe1 112.1(3)
C12 Sn1 Fe1 115.3(3)
C13 C12 Sn1 117.3(8)
C13 C12 H12A 108.0
Sn1 C12 H12A 108.0
C13 C12 H12B 108.0
Sn1 C12 H12B 108.0
H12A C12 H12B 107.2
C12 C13 H13A 109.5
C12 C13 H13B 109.5
H13A C13 H13B 109.5
C12 C13 H13C 109.5
H13A C13 H13C 109.5
H13B C13 H13C 109.5
C15 C14 Sn1 117.2(10)
C15 C14 H14A 108.0
Sn1 C14 H14A 108.0
C15 C14 H14B 108.0
Sn1 C14 H14B 108.0
H14A C14 H14B 107.2
C14 C15 H15A 109.5
C14 C15 H15B 109.5
H15A C15 H15B 109.5
C14 C15 H15C 109.5
H15A C15 H15C 109.5
H15B C15 H15C 109.5
C17 C16 Sn1 118.6(8)
C17 C16 H16A 107.7
Sn1 C16 H16A 107.7
C17 C16 H16B 107.7
Sn1 C16 H16B 107.7
H16A C16 H16B 107.1
C16 C17 H17A 109.5
C16 C17 H17B 109.5
H17A C17 H17B 109.5
C16 C17 H17C 109.5
H17A C17 H17C 109.5
H17B C17 H17C 109.5

loop_
_geom_bond_atom_site_label_1
_geom_bond_atom_site_label_2
_geom_bond_distance
Fe1 C11 1.728(9)
Fe1 N1 1.984(6)
Fe1 C5 2.080(8)
Fe1 C4 2.082(9)
Fe1 C2 2.096(11)
Fe1 C1 2.103(10)
Fe1 C3 2.104(10)
Fe1 Sn1 2.5455(13)
C1 C5 1.381(16)
C1 C2 1.408(19)
C1 H1A 0.9500
C2 C3 1.362(19)
C2 H2A 0.9500
C3 C4 1.389(15)
C3 H3A 0.9500
C4 C5 1.372(14)
C4 H4A 0.9500
C5 H5A 0.9500
N1 C10 1.341(10)
N1 C6 1.343(10)
C6 C7 1.371(12)
C6 H6A 0.9500
C7 C8 1.364(13)
C7 H7A 0.9500
C8 C9 1.362(13)
C8 H8A 0.9500
C9 C10 1.379(11)
C9 H9A 0.9500
C10 H10A 0.9500
C11 O1 1.159(10)
Sn1 C16 2.166(9)
Sn1 C14 2.174(11)
Sn1 C12 2.177(10)
C12 C13 1.483(16)
C12 H12A 0.9900
C12 H12B 0.9900
C13 H13A 0.9800
C13 H13B 0.9800
C13 H13C 0.9800
C14 C15 1.461(17)
C14 H14A 0.9900
C14 H14B 0.9900
C15 H15A 0.9800
C15 H15B 0.9800
C15 H15C 0.9800
C16 C17 1.471(14)
C16 H16A 0.9900
C16 H16B 0.9900
C17 H17A 0.9800
C17 H17B 0.9800
C17 H17C 0.9800

loop_
_geom_torsion_atom_site_label_1
_geom_torsion_atom_site_label_2
_geom_torsion_atom_site_label_3
_geom_torsion_atom_site_label_4
_geom_torsion
C11 Fe1 C1 C5 -30(2)
N1 Fe1 C1 C5 162.9(6)
C4 Fe1 C1 C5 -37.2(6)
C2 Fe1 C1 C5 -117.3(10)
C3 Fe1 C1 C5 -80.3(7)
Sn1 Fe1 C1 C5 71.8(7)
C11 Fe1 C1 C2 87.8(18)
N1 Fe1 C1 C2 -79.8(8)
C5 Fe1 C1 C2 117.3(10)
C4 Fe1 C1 C2 80.1(8)
C3 Fe1 C1 C2 37.0(7)
Sn1 Fe1 C1 C2 -170.8(7)
C5 C1 C2 C3 -1.4(12)
Fe1 C1 C2 C3 -61.9(8)
C5 C1 C2 Fe1 60.5(7)
C11 Fe1 C2 C3 -32.4(10)
N1 Fe1 C2 C3 -135.8(7)
C5 Fe1 C2 C3 80.0(7)
C4 Fe1 C2 C3 37.3(6)
C1 Fe1 C2 C3 117.7(10)
Sn1 Fe1 C2 C3 131.4(7)
C11 Fe1 C2 C1 -150.1(8)
N1 Fe1 C2 C1 106.5(8)
C5 Fe1 C2 C1 -37.7(7)
C4 Fe1 C2 C1 -80.4(7)
C3 Fe1 C2 C1 -117.7(10)
Sn1 Fe1 C2 C1 13.8(10)
C1 C2 C3 C4 1.7(12)
Fe1 C2 C3 C4 -59.8(7)
C1 C2 C3 Fe1 61.5(7)
C11 Fe1 C3 C2 157.6(8)
N1 Fe1 C3 C2 53.3(8)
C5 Fe1 C3 C2 -81.3(8)
C4 Fe1 C3 C2 -119.1(11)
C1 Fe1 C3 C2 -38.3(7)
Sn1 Fe1 C3 C2 -103.3(11)
C11 Fe1 C3 C4 -83.3(7)
N1 Fe1 C3 C4 172.4(6)
C5 Fe1 C3 C4 37.9(7)
C2 Fe1 C3 C4 119.1(11)
C1 Fe1 C3 C4 80.8(8)
Sn1 Fe1 C3 C4 15.8(13)
C2 C3 C4 C5 -1.3(11)
Fe1 C3 C4 C5 -61.8(7)
C2 C3 C4 Fe1 60.4(7)
C11 Fe1 C4 C5 -140.1(7)
N1 Fe1 C4 C5 99.5(11)
C2 Fe1 C4 C5 80.8(8)
C1 Fe1 C4 C5 37.3(7)
C3 Fe1 C4 C5 117.2(10)
Sn1 Fe1 C4 C5 -54.3(7)
C11 Fe1 C4 C3 102.7(8)
N1 Fe1 C4 C3 -17.7(14)
C5 Fe1 C4 C3 -117.2(10)
C2 Fe1 C4 C3 -36.4(8)
C1 Fe1 C4 C3 -80.0(9)
Sn1 Fe1 C4 C3 -171.5(7)
C3 C4 C5 C1 0.4(11)
Fe1 C4 C5 C1 -61.8(7)
C3 C4 C5 Fe1 62.3(7)
C2 C1 C5 C4 0.6(11)
Fe1 C1 C5 C4 61.3(7)
C2 C1 C5 Fe1 -60.7(7)
C11 Fe1 C5 C4 49.7(8)
N1 Fe1 C5 C4 -144.9(6)
C2 Fe1 C5 C4 -80.2(8)
C1 Fe1 C5 C4 -118.5(10)
C3 Fe1 C5 C4 -38.1(7)
Sn1 Fe1 C5 C4 130.9(7)
C11 Fe1 C5 C1 168.2(8)
N1 Fe1 C5 C1 -26.3(10)
C4 Fe1 C5 C1 118.5(10)
C2 Fe1 C5 C1 38.3(8)
C3 Fe1 C5 C1 80.4(9)
Sn1 Fe1 C5 C1 -110.6(8)
C11 Fe1 N1 C10 -19.8(7)
C5 Fe1 N1 C10 172.4(7)
C4 Fe1 N1 C10 100.5(11)
C2 Fe1 N1 C10 117.3(8)
C1 Fe1 N1 C10 155.9(7)
C3 Fe1 N1 C10 87.8(8)
Sn1 Fe1 N1 C10 -103.8(6)
C11 Fe1 N1 C6 162.7(7)
C5 Fe1 N1 C6 -5.1(9)
C4 Fe1 N1 C6 -77.0(11)
C2 Fe1 N1 C6 -60.2(8)
C1 Fe1 N1 C6 -21.6(8)
C3 Fe1 N1 C6 -89.7(8)
Sn1 Fe1 N1 C6 78.7(6)
C10 N1 C6 C7 0.0(13)
Fe1 N1 C6 C7 177.7(7)
N1 C6 C7 C8 -0.4(15)
C6 C7 C8 C9 0.4(15)
C7 C8 C9 C10 0.0(14)
C6 N1 C10 C9 0.4(12)
Fe1 N1 C10 C9 -177.3(7)
C8 C9 C10 N1 -0.4(14)
C11 Fe1 Sn1 C16 -42.6(4)
N1 Fe1 Sn1 C16 53.7(4)
C5 Fe1 Sn1 C16 -166.2(5)
C4 Fe1 Sn1 C16 -135.9(5)
C2 Fe1 Sn1 C16 148.6(6)
C1 Fe1 Sn1 C16 157.4(5)
C3 Fe1 Sn1 C16 -146.4(9)
C11 Fe1 Sn1 C14 -160.6(5)
N1 Fe1 Sn1 C14 -64.4(4)
C5 Fe1 Sn1 C14 75.7(5)
C4 Fe1 Sn1 C14 106.1(5)
C2 Fe1 Sn1 C14 30.5(6)
C1 Fe1 Sn1 C14 39.3(5)
C3 Fe1 Sn1 C14 95.5(9)
C11 Fe1 Sn1 C12 78.7(5)
N1 Fe1 Sn1 C12 174.9(5)
C5 Fe1 Sn1 C12 -45.0(6)
C4 Fe1 Sn1 C12 -14.6(5)
C2 Fe1 Sn1 C12 -90.2(7)
C1 Fe1 Sn1 C12 -81.4(6)
C3 Fe1 Sn1 C12 -25.2(9)
C16 Sn1 C12 C13 89.4(10)
C14 Sn1 C12 C13 -159.2(10)
Fe1 Sn1 C12 C13 -35.0(11)
C16 Sn1 C14 C15 64.0(12)
C12 Sn1 C14 C15 -47.8(12)
Fe1 Sn1 C14 C15 -174.1(10)
C14 Sn1 C16 C17 -65.9(11)
C12 Sn1 C16 C17 45.6(11)
Fe1 Sn1 C16 C17 172.0(9)
